data_1545972
loop_
_publ_author_name
'Montesinos-Magraner, Marc'
'Vila, Carlos'
'Blay, Gonzalo'
'Fern\'andez, Isabel'
'Mu\~noz, M Carmen'
'Pedro, Jos\'e R'

_publ_section_title
;
 Hydroxy-Directed Enantioselective Hydroxyalkylation in the Carbocyclic
 Ring of Indoles.
;
_journal_issue 7
_journal_name_full 'Organic letters'
_journal_page_first 1546
_journal_page_last 1549
_journal_paper_doi 10.1021/acs.orglett.7b00354
_journal_volume 19
_journal_year 2017
_chemical_absolute_configuration ad
_chemical_formula_sum 'C23 H17 Cl N2 O3'
_chemical_formula_weight 404.83
_chemical_name_systematic
;
 ?
;
_space_group_crystal_system orthorhombic
_space_group_IT_number 19
_space_group_name_Hall 'P 2ac 2ab'
_space_group_name_H-M_alt 'P 21 21 21'
_symmetry_space_group_name_Hall 'P 2ac 2ab'
_symmetry_space_group_name_H-M 'P 21 21 21'
_atom_sites_solution_hydrogens mixed
_audit_creation_method SHELXL-2014
_cell_angle_alpha 90
_cell_angle_beta 90
_cell_angle_gamma 90
_cell_formula_units_Z 4
_cell_length_a 8.8120(2)
_cell_length_b 11.4950(4)
_cell_length_c 19.1110(5)
_cell_measurement_reflns_used 8191
_cell_measurement_temperature 293(2)
_cell_measurement_theta_max 27.485
_cell_measurement_theta_min 0.998
_cell_volume 1935.83(10)
_computing_cell_refinement 'HKL DENZO'
_computing_data_collection COLLECT
_computing_data_reduction 'HKL DENZO and SCALEPACK'
_computing_structure_refinement 'SHELXL-2014 (Sheldrick, 2014)'
_computing_structure_solution 'SHELXS-2014 (Sheldrick, 2014)'
_diffrn_ambient_temperature 293(2)
_diffrn_measured_fraction_theta_full 0.997
_diffrn_measured_fraction_theta_max 0.965
_diffrn_measurement_device_type 'Enraf-nonius CAD4'
_diffrn_radiation_type MoK\a
_diffrn_radiation_wavelength 0.71073
_diffrn_reflns_av_R_equivalents 0.0762
_diffrn_reflns_av_unetI/netI 0.0682
_diffrn_reflns_Laue_measured_fraction_full 0.997
_diffrn_reflns_Laue_measured_fraction_max 0.965
_diffrn_reflns_limit_h_max 11
_diffrn_reflns_limit_h_min -11
_diffrn_reflns_limit_k_max 14
_diffrn_reflns_limit_k_min -14
_diffrn_reflns_limit_l_max 23
_diffrn_reflns_limit_l_min -23
_diffrn_reflns_number 16057
_diffrn_reflns_point_group_measured_fraction_full 0.998
_diffrn_reflns_point_group_measured_fraction_max 0.957
_diffrn_reflns_theta_full 25.000
_diffrn_reflns_theta_max 27.894
_diffrn_reflns_theta_min 2.913
_exptl_absorpt_coefficient_mu 0.225
_exptl_absorpt_correction_T_max 1.0000
_exptl_absorpt_correction_T_min 0.9860
_exptl_absorpt_correction_type empirical
_exptl_absorpt_process_details 'Empirical absorption correction:XABS2'
_exptl_crystal_colour colorless
_exptl_crystal_density_diffrn 1.389
_exptl_crystal_description prismatic
_exptl_crystal_F_000 840
_exptl_crystal_size_max 0.080
_exptl_crystal_size_mid 0.060
_exptl_crystal_size_min 0.040
_refine_diff_density_max 0.146
_refine_diff_density_min -0.244
_refine_diff_density_rms 0.043
_refine_ls_abs_structure_details
;
 Flack x determined using 998 quotients [(I+)-(I-)]/[(I+)+(I-)]
 (Parsons, Flack and Wagner, Acta Cryst. B69 (2013) 249-259).
;
_refine_ls_abs_structure_Flack 0.04(4)
_refine_ls_extinction_method none
_refine_ls_goodness_of_fit_ref 0.908
_refine_ls_hydrogen_treatment mixed
_refine_ls_matrix_type full
_refine_ls_number_parameters 290
_refine_ls_number_reflns 4428
_refine_ls_number_restraints 0
_refine_ls_restrained_S_all 0.908
_refine_ls_R_factor_all 0.0844
_refine_ls_R_factor_gt 0.0430
_refine_ls_shift/su_max 0.075
_refine_ls_shift/su_mean 0.002
_refine_ls_structure_factor_coef Fsqd
_refine_ls_weighting_details 'w=1/[\s^2^(Fo^2^)+(0.0748P)^2^] where P=(Fo^2^+2Fc^2^)/3'
_refine_ls_weighting_scheme calc
_refine_ls_wR_factor_gt 0.0976
_refine_ls_wR_factor_ref 0.1153
_reflns_Friedel_coverage 0.743
_reflns_Friedel_fraction_full 1.000
_reflns_Friedel_fraction_max 0.946
_reflns_number_gt 2882
_reflns_number_total 4428
_reflns_threshold_expression 'I > 2\s(I)'
_cod_data_source_file ol7b00354_si_002.cif
_cod_data_source_block shelx
_cod_database_code 1545972
_shelx_space_group_comment
;
The symmetry employed for this shelxl refinement is uniquely defined
by the following loop, which should always be used as a source of
symmetry information in preference to the above space-group names.
They are only intended as comments.
;
_shelx_estimated_absorpt_t_min 0.982
_shelx_estimated_absorpt_t_max 0.991
_shelxl_version_number 2014-1

loop_
_space_group_symop_operation_xyz
'x, y, z'
'-x+1/2, -y, z+1/2'
'x+1/2, -y+1/2, -z'
'-x, y+1/2, -z+1/2'

loop_
_atom_site_label
_atom_site_type_symbol
_atom_site_fract_x
_atom_site_fract_y
_atom_site_fract_z
_atom_site_U_iso_or_equiv
_atom_site_adp_type
_atom_site_occupancy
_atom_site_site_symmetry_order
_atom_site_calc_flag
_atom_site_refinement_flags_posn
_atom_site_refinement_flags_adp
Cl Cl 1.28727(10) -0.11085(11) 0.94358(5) 0.0815(4) Uani 1 1 d . .
O1 O 0.5568(3) 0.2092(2) 1.00996(12) 0.0669(7) Uani 1 1 d . .
O2 O 0.8112(3) 0.22752(19) 0.90857(12) 0.0545(6) Uani 1 1 d . .
O3 O 0.5056(3) 0.2271(2) 0.86519(15) 0.0668(7) Uani 1 1 d . .
N1 N 0.7374(3) 0.0953(2) 1.06296(12) 0.0460(6) Uani 1 1 d . .
N2 N 0.3810(4) -0.1029(3) 0.74603(17) 0.0664(8) Uani 1 1 d . .
C1 C 0.7641(3) 0.1211(2) 0.94104(14) 0.0426(7) Uani 1 1 d . .
C2 C 0.8934(3) 0.0514(3) 0.97082(15) 0.0441(7) Uani 1 1 d . .
C3 C 1.0234(3) 0.0083(3) 0.93967(16) 0.0499(8) Uani 1 1 d . .
H3 H 1.0426 0.0201 0.8923 0.060 Uiso 1 1 calc R U
C4 C 1.1242(4) -0.0531(3) 0.98133(17) 0.0556(9) Uani 1 1 d . .
C5 C 1.0986(4) -0.0698(3) 1.05172(18) 0.0622(9) Uani 1 1 d . .
H5 H 1.1684 -0.1116 1.0782 0.075 Uiso 1 1 calc R U
C6 C 0.9702(4) -0.0249(3) 1.08360(17) 0.0571(9) Uani 1 1 d . .
H6 H 0.9519 -0.0356 1.1311 0.069 Uiso 1 1 calc R U
C7 C 0.8712(3) 0.0359(3) 1.04219(15) 0.0451(7) Uani 1 1 d . .
C8 C 0.6721(4) 0.1489(3) 1.00819(16) 0.0483(8) Uani 1 1 d . .
C9 C 0.6779(4) 0.0933(3) 1.13401(16) 0.0512(8) Uani 1 1 d . .
C10 C 0.6167(3) -0.0255(3) 1.15337(14) 0.0457(7) Uani 1 1 d . .
C11 C 0.5365(4) -0.0911(3) 1.10554(16) 0.0550(8) Uani 1 1 d . .
H11 H 0.5189 -0.0614 1.0610 0.066 Uiso 1 1 calc R U
C12 C 0.4826(4) -0.1983(3) 1.1223(2) 0.0630(9) Uani 1 1 d . .
H12 H 0.4293 -0.2413 1.0892 0.076 Uiso 1 1 calc R U
C13 C 0.5068(4) -0.2438(3) 1.1884(2) 0.0678(10) Uani 1 1 d . .
H13 H 0.4695 -0.3169 1.2002 0.081 Uiso 1 1 calc R U
C14 C 0.5863(4) -0.1794(4) 1.23618(19) 0.0652(10) Uani 1 1 d . .
H14 H 0.6034 -0.2093 1.2807 0.078 Uiso 1 1 calc R U
C15 C 0.6412(4) -0.0711(3) 1.21926(16) 0.0547(8) Uani 1 1 d . .
H15 H 0.6950 -0.0284 1.2523 0.066 Uiso 1 1 calc R U
C16 C 0.6617(3) 0.0562(3) 0.89002(14) 0.0406(7) Uani 1 1 d . .
C17 C 0.5432(4) 0.1126(3) 0.85577(15) 0.0451(7) Uani 1 1 d . .
C18 C 0.4549(3) 0.0522(3) 0.80706(16) 0.0477(7) Uani 1 1 d . .
C19 C 0.3246(4) 0.0822(4) 0.76630(19) 0.0626(9) Uani 1 1 d . .
C20 C 0.2845(5) -0.0131(4) 0.7303(2) 0.0695(10) Uani 1 1 d . .
C21 C 0.4861(3) -0.0650(3) 0.79430(17) 0.0509(8) Uani 1 1 d . .
C22 C 0.5991(4) -0.1252(3) 0.82927(17) 0.0539(8) Uani 1 1 d . .
H22 H 0.6167 -0.2038 0.8210 0.065 Uiso 1 1 calc R U
C23 C 0.6845(3) -0.0630(3) 0.87694(16) 0.0472(7) Uani 1 1 d . .
H23 H 0.7605 -0.1016 0.9015 0.057 Uiso 1 1 calc R U
H9A H 0.754(4) 0.115(3) 1.1644(17) 0.058(10) Uiso 1 1 d . .
H20 H 0.206(5) -0.024(3) 0.6935(19) 0.070(10) Uiso 1 1 d . .
H19 H 0.277(4) 0.152(3) 0.7649(17) 0.061(10) Uiso 1 1 d . .
H9B H 0.600(4) 0.155(3) 1.1361(16) 0.050(9) Uiso 1 1 d . .
H2N H 0.374(5) -0.173(4) 0.727(2) 0.095(16) Uiso 1 1 d . .
H2O H 0.889(5) 0.260(3) 0.937(2) 0.081(13) Uiso 1 1 d . .
H3O H 0.547(9) 0.256(6) 0.903(4) 0.18(3) Uiso 1 1 d . .

loop_
_atom_site_aniso_label
_atom_site_aniso_U_11
_atom_site_aniso_U_22
_atom_site_aniso_U_33
_atom_site_aniso_U_23
_atom_site_aniso_U_13
_atom_site_aniso_U_12
Cl 0.0454(5) 0.1283(10) 0.0708(6) -0.0059(6) 0.0056(4) 0.0204(5)
O1 0.0744(16) 0.0656(16) 0.0606(14) -0.0046(12) 0.0076(12) 0.0295(14)
O2 0.0619(14) 0.0456(13) 0.0559(12) 0.0054(10) -0.0043(12) -0.0117(11)
O3 0.0842(18) 0.0426(14) 0.0736(16) -0.0025(12) -0.0159(15) 0.0186(13)
N1 0.0473(14) 0.0497(15) 0.0410(13) -0.0029(11) 0.0038(11) -0.0002(12)
N2 0.0574(17) 0.066(2) 0.076(2) -0.0070(17) -0.0150(16) -0.0109(16)
C1 0.0448(16) 0.0394(16) 0.0437(15) -0.0002(13) 0.0026(13) -0.0015(13)
C2 0.0406(15) 0.0478(19) 0.0439(16) -0.0016(12) -0.0008(13) -0.0047(14)
C3 0.0439(16) 0.062(2) 0.0442(16) -0.0058(14) 0.0028(14) -0.0015(15)
C4 0.0399(16) 0.074(2) 0.0532(19) -0.0071(16) -0.0017(15) 0.0043(16)
C5 0.0443(18) 0.089(3) 0.0537(19) 0.0056(18) -0.0031(15) 0.0101(18)
C6 0.0505(18) 0.078(2) 0.0426(17) 0.0036(16) -0.0007(15) 0.0044(17)
C7 0.0386(15) 0.0525(19) 0.0443(16) -0.0025(13) 0.0005(13) -0.0060(13)
C8 0.0529(19) 0.0408(17) 0.0513(17) -0.0058(14) 0.0033(15) 0.0022(15)
C9 0.0512(18) 0.059(2) 0.0436(17) -0.0098(15) 0.0065(15) -0.0021(17)
C10 0.0386(15) 0.058(2) 0.0407(15) -0.0029(14) 0.0049(13) 0.0029(14)
C11 0.0534(18) 0.064(2) 0.0475(17) -0.0010(15) -0.0070(15) -0.0073(17)
C12 0.056(2) 0.064(2) 0.069(2) -0.0030(18) -0.0044(18) -0.0112(18)
C13 0.059(2) 0.063(2) 0.082(3) 0.013(2) 0.005(2) -0.0043(19)
C14 0.062(2) 0.079(3) 0.0550(19) 0.0161(19) 0.0019(18) 0.0018(19)
C15 0.0489(17) 0.071(2) 0.0444(18) -0.0022(16) -0.0019(14) -0.0004(17)
C16 0.0383(14) 0.0404(17) 0.0430(15) 0.0003(12) 0.0026(12) 0.0015(13)
C17 0.0492(16) 0.0393(18) 0.0469(16) 0.0041(13) 0.0037(14) 0.0023(14)
C18 0.0420(16) 0.051(2) 0.0500(17) 0.0067(14) 0.0019(14) 0.0030(15)
C19 0.052(2) 0.067(3) 0.069(2) 0.011(2) -0.0054(17) 0.0069(19)
C20 0.052(2) 0.081(3) 0.075(2) 0.009(2) -0.013(2) -0.007(2)
C21 0.0409(16) 0.053(2) 0.0583(18) -0.0004(15) -0.0006(15) -0.0071(15)
C22 0.0508(18) 0.0392(19) 0.072(2) -0.0058(15) -0.0014(16) 0.0025(15)
C23 0.0415(15) 0.0451(19) 0.0551(17) 0.0002(13) -0.0018(14) 0.0042(14)

loop_
_atom_type_symbol
_atom_type_description
_atom_type_scat_dispersion_real
_atom_type_scat_dispersion_imag
_atom_type_scat_source
C C 0.0033 0.0016 'International Tables Vol C Tables 4.2.6.8 and 6.1.1.4'
H H 0.0000 0.0000 'International Tables Vol C Tables 4.2.6.8 and 6.1.1.4'
N N 0.0061 0.0033 'International Tables Vol C Tables 4.2.6.8 and 6.1.1.4'
O O 0.0106 0.0060 'International Tables Vol C Tables 4.2.6.8 and 6.1.1.4'
Cl Cl 0.1484 0.1585 'International Tables Vol C Tables 4.2.6.8 and 6.1.1.4'

loop_
_geom_angle_atom_site_label_1
_geom_angle_atom_site_label_2
_geom_angle_atom_site_label_3
_geom_angle
C1 O2 H2O 107(2)
C17 O3 H3O 112(5)
C8 N1 C7 111.0(2)
C8 N1 C9 125.4(3)
C7 N1 C9 123.5(3)
C20 N2 C21 109.1(3)
C20 N2 H2N 123(3)
C21 N2 H2N 128(3)
O2 C1 C2 113.5(2)
O2 C1 C16 108.2(2)
C2 C1 C16 115.4(2)
O2 C1 C8 109.5(2)
C2 C1 C8 101.1(2)
C16 C1 C8 108.7(2)
C3 C2 C7 119.6(3)
C3 C2 C1 130.9(3)
C7 C2 C1 109.4(3)
C4 C3 C2 117.8(3)
C4 C3 H3 121.1
C2 C3 H3 121.1
C3 C4 C5 121.8(3)
C3 C4 Cl 119.0(2)
C5 C4 Cl 119.2(3)
C6 C5 C4 120.8(3)
C6 C5 H5 119.6
C4 C5 H5 119.6
C7 C6 C5 117.1(3)
C7 C6 H6 121.4
C5 C6 H6 121.4
C6 C7 C2 122.9(3)
C6 C7 N1 127.8(3)
C2 C7 N1 109.3(3)
O1 C8 N1 126.2(3)
O1 C8 C1 124.8(3)
N1 C8 C1 109.1(3)
N1 C9 C10 111.7(3)
N1 C9 H9A 109(2)
C10 C9 H9A 111(2)
N1 C9 H9B 106.1(18)
C10 C9 H9B 112.8(19)
H9A C9 H9B 106(3)
C15 C10 C11 118.4(3)
C15 C10 C9 120.7(3)
C11 C10 C9 120.9(3)
C12 C11 C10 121.2(3)
C12 C11 H11 119.4
C10 C11 H11 119.4
C11 C12 C13 120.3(4)
C11 C12 H12 119.8
C13 C12 H12 119.8
C14 C13 C12 118.9(3)
C14 C13 H13 120.6
C12 C13 H13 120.5
C15 C14 C13 120.9(3)
C15 C14 H14 119.6
C13 C14 H14 119.6
C14 C15 C10 120.2(3)
C14 C15 H15 119.9
C10 C15 H15 119.9
C17 C16 C23 118.5(3)
C17 C16 C1 121.1(3)
C23 C16 C1 120.4(3)
O3 C17 C18 115.5(3)
O3 C17 C16 124.6(3)
C18 C17 C16 120.0(3)
C17 C18 C21 119.0(3)
C17 C18 C19 133.7(3)
C21 C18 C19 107.2(3)
C20 C19 C18 107.1(4)
C20 C19 H19 126(2)
C18 C19 H19 127(2)
C19 C20 N2 109.8(3)
C19 C20 H20 130(2)
N2 C20 H20 120(2)
N2 C21 C22 130.5(3)
N2 C21 C18 106.8(3)
C22 C21 C18 122.6(3)
C21 C22 C23 116.9(3)
C21 C22 H22 121.6
C23 C22 H22 121.6
C22 C23 C16 122.9(3)
C22 C23 H23 118.5
C16 C23 H23 118.5

loop_
_geom_bond_atom_site_label_1
_geom_bond_atom_site_label_2
_geom_bond_distance
Cl C4 1.739(3)
O1 C8 1.230(4)
O2 C1 1.433(4)
O2 H2O 0.95(5)
O3 C17 1.369(4)
O3 H3O 0.87(7)
N1 C8 1.344(4)
N1 C7 1.419(4)
N1 C9 1.455(4)
N2 C20 1.371(5)
N2 C21 1.377(4)
N2 H2N 0.89(5)
C1 C2 1.505(4)
C1 C16 1.524(4)
C1 C8 1.551(4)
C2 C3 1.383(4)
C2 C7 1.389(4)
C3 C4 1.386(4)
C3 H3 0.9300
C4 C5 1.377(5)
C5 C6 1.385(5)
C5 H5 0.9300
C6 C7 1.370(5)
C6 H6 0.9300
C9 C10 1.514(5)
C9 H9A 0.92(4)
C9 H9B 0.98(4)
C10 C15 1.381(4)
C10 C11 1.380(4)
C11 C12 1.358(5)
C11 H11 0.9300
C12 C13 1.383(5)
C12 H12 0.9300
C13 C14 1.369(6)
C13 H13 0.9300
C14 C15 1.373(5)
C14 H14 0.9300
C15 H15 0.9300
C16 C17 1.393(4)
C16 C23 1.407(4)
C17 C18 1.398(4)
C18 C21 1.397(5)
C18 C19 1.430(5)
C19 C20 1.342(6)
C19 H19 0.91(4)
C20 H20 1.00(4)
C21 C22 1.385(5)
C22 C23 1.381(4)
C22 H22 0.9300
C23 H23 0.9300
